data_1508757
loop_
_publ_author_name
'Cassani, Carlo'
'Melchiorre, Paolo'

_publ_section_title
;
 Direct catalytic enantioselective vinylogous aldol reaction of
 \a-branched enals with isatins.
;
_journal_issue 21
_journal_name_full 'Organic letters'
_journal_page_first 5590
_journal_page_last 5593
_journal_paper_doi 10.1021/ol302711w
_journal_volume 14
_journal_year 2012
_chemical_absolute_configuration ad
_chemical_formula_sum 'C39 H43 N3 O5 Si'
_chemical_formula_weight 661.85
_chemical_name_systematic
; 
 ? 
;
_space_group_IT_number 4
_symmetry_cell_setting monoclinic
_symmetry_space_group_name_Hall 'P 2yb'
_symmetry_space_group_name_H-M 'P 1 21 1'
_atom_sites_solution_hydrogens geom
_atom_sites_solution_primary direct
_atom_sites_solution_secondary difmap
_audit_creation_method SHELXL-97
_cell_angle_alpha 90.00
_cell_angle_beta 99.839(5)
_cell_angle_gamma 90.00
_cell_formula_units_Z 2
_cell_length_a 10.6855(16)
_cell_length_b 9.3798(15)
_cell_length_c 18.076(3)
_cell_measurement_reflns_used 4166
_cell_measurement_temperature 100(2)
_cell_measurement_theta_max 24.05
_cell_measurement_theta_min 2.29
_cell_volume 1785.1(5)
_computing_cell_refinement 'Bruker APEX2 v2011.4-0'
_computing_data_collection 'Bruker APEX2 v2011.4-0'
_computing_data_reduction 'Bruker SAINT V7.60A'
_computing_molecular_graphics 'Bruker SHELXTL'
_computing_publication_material 'Bruker SHELXTL'
_computing_structure_refinement 'SHELXS-97 (Sheldrick, 2008)'
_computing_structure_solution Sir2011
_diffrn_ambient_temperature 100(2)
_diffrn_detector_area_resol_mean 512
_diffrn_detector_type '4K CCD area detector APEX II'
_diffrn_measured_fraction_theta_full 0.989
_diffrn_measured_fraction_theta_max 0.989
_diffrn_measurement_device_type 'Kappa 4-axis goniometer bruker-nonius'
_diffrn_measurement_method
;
 Fullsphere data collection, phi and omega scans
;
_diffrn_measurement_specimen_support 'magnetic support whith MicroMount'
_diffrn_radiation_monochromator 'Multilayer Montel 200 mirrors'
_diffrn_radiation_type MoK\a
_diffrn_radiation_wavelength 0.71073
_diffrn_reflns_av_R_equivalents 0.0493
_diffrn_reflns_av_sigmaI/netI 0.0705
_diffrn_reflns_limit_h_max 10
_diffrn_reflns_limit_h_min -13
_diffrn_reflns_limit_k_max 11
_diffrn_reflns_limit_k_min -9
_diffrn_reflns_limit_l_max 22
_diffrn_reflns_limit_l_min -21
_diffrn_reflns_number 15425
_diffrn_reflns_theta_full 26.26
_diffrn_reflns_theta_max 26.26
_diffrn_reflns_theta_min 1.14
_diffrn_source 'rotating anode X-ray tube'
_diffrn_source_current 70
_diffrn_source_power 50
_diffrn_source_size '3 mm x 0.3 mm fine focus'
_diffrn_source_type 'Bruker-Nonius FR 591'
_exptl_absorpt_coefficient_mu 0.113
_exptl_absorpt_correction_T_max 0.9989
_exptl_absorpt_correction_T_min 0.9670
_exptl_absorpt_correction_type empirical
_exptl_absorpt_process_details
; 
 SADABS Version 2008/1 Bruker-Nonius
 Blessing, Acta Cryst. (1995) A51 33-38
;
_exptl_crystal_colour yellow
_exptl_crystal_density_diffrn 1.231
_exptl_crystal_density_method 'not measured'
_exptl_crystal_description plate
_exptl_crystal_F_000 704
_exptl_crystal_size_max 0.30
_exptl_crystal_size_mid 0.15
_exptl_crystal_size_min 0.01
_refine_diff_density_max 0.500
_refine_diff_density_min -0.325
_refine_diff_density_rms 0.067
_refine_ls_abs_structure_details 'Flack H D (1983), Acta Cryst. A39, 876-881'
_refine_ls_abs_structure_Flack 0.09(17)
_refine_ls_extinction_method none
_refine_ls_goodness_of_fit_ref 1.024
_refine_ls_hydrogen_treatment noref
_refine_ls_matrix_type full
_refine_ls_number_parameters 437
_refine_ls_number_reflns 6511
_refine_ls_number_restraints 1
_refine_ls_restrained_S_all 1.023
_refine_ls_R_factor_all 0.0737
_refine_ls_R_factor_gt 0.0539
_refine_ls_shift/su_max 0.000
_refine_ls_shift/su_mean 0.000
_refine_ls_structure_factor_coef Fsqd
_refine_ls_weighting_details 'calc w=1/[\s^2^(Fo^2^)+(0.0797P)^2^+0.1893P] where P=(Fo^2^+2Fc^2^)/3'
_refine_ls_weighting_scheme calc
_refine_ls_wR_factor_gt 0.1244
_refine_ls_wR_factor_ref 0.1394
_reflns_number_gt 5238
_reflns_number_total 6511
_reflns_threshold_expression >2sigma(I)
_cod_data_source_file ol302711w_si_005.cif
_cod_data_source_block csh1391_0m
_cod_depositor_comments
;
The following automatic conversions were performed:
'_diffrn_measurement_specimen_suppport' tag replaced with
'_diffrn_measurement_specimen_support'.

Automatic conversion script
Id: cif_correct_tags 1440 2010-10-19 06:21:57Z saulius 

The following automatic conversions were performed:

'_symmetry_cell_setting' value 'Monoclinic' changed to 'monoclinic'
according to /home/saulius/struct/CIF-dictionaries/cif_core.dic
dictionary named 'cif_core.dic' version 2.4.2 from 2011-04-26.

Automatic conversion script
Id: cif_fix_values 1891 2012-01-12 08:04:46Z andrius 
;
_cod_original_sg_symbol_H-M P2(1)
_cod_database_code 1508757

loop_
_symmetry_equiv_pos_as_xyz
'x, y, z'
'-x, y+1/2, -z'

loop_
_atom_site_label
_atom_site_type_symbol
_atom_site_fract_x
_atom_site_fract_y
_atom_site_fract_z
_atom_site_U_iso_or_equiv
_atom_site_adp_type
_atom_site_occupancy
_atom_site_symmetry_multiplicity
_atom_site_calc_flag
_atom_site_refinement_flags
C1 C 0.1266(3) 0.7259(3) 0.33022(18) 0.0203(7) Uani 1 1 d .
C2 C -0.0105(3) 0.7743(3) 0.30934(17) 0.0184(7) Uani 1 1 d .
C3 C -0.1085(3) 0.6748(4) 0.29321(17) 0.0208(7) Uani 1 1 d .
H3 H -0.0892 0.5760 0.2984 0.025 Uiso 1 1 calc R
C4 C -0.2333(3) 0.7171(4) 0.26980(19) 0.0227(7) Uani 1 1 d .
H4 H -0.2988 0.6478 0.2592 0.027 Uiso 1 1 calc R
C5 C -0.2621(3) 0.8617(4) 0.26186(18) 0.0259(8) Uani 1 1 d .
H5 H -0.3474 0.8915 0.2458 0.031 Uiso 1 1 calc R
C6 C -0.1663(3) 0.9617(4) 0.27743(19) 0.0252(8) Uani 1 1 d .
H6 H -0.1859 1.0603 0.2712 0.030 Uiso 1 1 calc R
C7 C -0.0415(3) 0.9192(4) 0.30209(17) 0.0211(7) Uani 1 1 d .
H7 H 0.0232 0.9890 0.3141 0.025 Uiso 1 1 calc R
C8 C 0.1437(3) 0.6157(4) 0.39409(18) 0.0198(7) Uani 1 1 d .
C9 C 0.0620(3) 0.6160(4) 0.44661(18) 0.0242(7) Uani 1 1 d .
H9 H -0.0078 0.6801 0.4402 0.029 Uiso 1 1 calc R
C10 C 0.0801(3) 0.5253(4) 0.50767(19) 0.0289(8) Uani 1 1 d .
H10 H 0.0224 0.5273 0.5422 0.035 Uiso 1 1 calc R
C11 C 0.1817(3) 0.4316(4) 0.5189(2) 0.0286(8) Uani 1 1 d .
H11 H 0.1943 0.3692 0.5610 0.034 Uiso 1 1 calc R
C12 C 0.2648(3) 0.4303(4) 0.46767(19) 0.0255(8) Uani 1 1 d .
H12 H 0.3351 0.3669 0.4748 0.031 Uiso 1 1 calc R
C13 C 0.2460(3) 0.5210(4) 0.40609(19) 0.0233(7) Uani 1 1 d .
H13 H 0.3038 0.5186 0.3715 0.028 Uiso 1 1 calc R
C14 C 0.3622(5) 1.0776(5) 0.3803(3) 0.0565(13) Uani 1 1 d .
H14A H 0.3695 1.0891 0.3273 0.085 Uiso 1 1 calc R
H14B H 0.4391 1.1145 0.4120 0.085 Uiso 1 1 calc R
H14C H 0.2881 1.1306 0.3907 0.085 Uiso 1 1 calc R
C15 C 0.3509(3) 0.8635(5) 0.50317(19) 0.0369(9) Uani 1 1 d .
H15A H 0.2877 0.9253 0.5204 0.055 Uiso 1 1 calc R
H15B H 0.4359 0.8891 0.5294 0.055 Uiso 1 1 calc R
H15C H 0.3331 0.7638 0.5139 0.055 Uiso 1 1 calc R
C16 C 0.4725(3) 0.7845(5) 0.3685(3) 0.0461(11) Uani 1 1 d .
H16A H 0.4740 0.6871 0.3882 0.069 Uiso 1 1 calc R
H16B H 0.5542 0.8308 0.3866 0.069 Uiso 1 1 calc R
H16C H 0.4574 0.7817 0.3135 0.069 Uiso 1 1 calc R
C17 C 0.1770(3) 0.6739(3) 0.25762(18) 0.0197(7) Uani 1 1 d .
H17 H 0.2683 0.6463 0.2719 0.024 Uiso 1 1 calc R
C18 C 0.1661(3) 0.7913(4) 0.19793(18) 0.0226(7) Uani 1 1 d .
H18A H 0.1637 0.8866 0.2211 0.027 Uiso 1 1 calc R
H18B H 0.2388 0.7876 0.1705 0.027 Uiso 1 1 calc R
C19 C 0.0417(3) 0.7601(4) 0.14524(18) 0.0222(7) Uani 1 1 d .
H19A H 0.0448 0.7941 0.0937 0.027 Uiso 1 1 calc R
H19B H -0.0310 0.8056 0.1634 0.027 Uiso 1 1 calc R
C20 C 0.0319(3) 0.5972(4) 0.14751(18) 0.0228(7) Uani 1 1 d .
H20A H -0.0578 0.5674 0.1439 0.027 Uiso 1 1 calc R
H20B H 0.0666 0.5541 0.1053 0.027 Uiso 1 1 calc R
C21 C 0.1675(3) 0.4131(3) 0.22061(18) 0.0181(7) Uani 1 1 d .
H21 H 0.2141 0.3964 0.2727 0.022 Uiso 1 1 calc R
C22 C 0.0674(3) 0.2966(4) 0.20305(17) 0.0182(7) Uani 1 1 d .
C23 C 0.0747(3) 0.1870(4) 0.15702(18) 0.0197(7) Uani 1 1 d .
H23 H 0.0059 0.1216 0.1492 0.024 Uiso 1 1 calc R
C24 C 0.1846(3) 0.1595(4) 0.11652(18) 0.0215(7) Uani 1 1 d .
H24 H 0.2053 0.0557 0.1223 0.026 Uiso 1 1 calc R
C25 C 0.3024(3) 0.2423(3) 0.15584(18) 0.0199(7) Uani 1 1 d .
H25 H 0.3267 0.2005 0.2072 0.024 Uiso 1 1 calc R
C26 C 0.2654(3) 0.3988(4) 0.16611(18) 0.0210(7) Uani 1 1 d .
H26 H 0.2285 0.4404 0.1162 0.025 Uiso 1 1 calc R
C27 C -0.0447(3) 0.3106(3) 0.24287(17) 0.0180(7) Uani 1 1 d .
C28 C -0.1659(3) 0.3305(3) 0.20063(18) 0.0201(7) Uani 1 1 d .
H28 H -0.1769 0.3354 0.1474 0.024 Uiso 1 1 calc R
C29 C -0.2702(3) 0.3430(3) 0.23672(19) 0.0224(7) Uani 1 1 d .
H29 H -0.3523 0.3578 0.2081 0.027 Uiso 1 1 calc R
C30 C -0.2553(3) 0.3341(4) 0.31381(19) 0.0230(7) Uani 1 1 d .
H30 H -0.3271 0.3419 0.3381 0.028 Uiso 1 1 calc R
C31 C -0.1356(3) 0.3139(4) 0.35580(18) 0.0230(7) Uani 1 1 d .
H31 H -0.1253 0.3075 0.4090 0.028 Uiso 1 1 calc R
C32 C -0.0305(3) 0.3029(4) 0.32011(18) 0.0198(7) Uani 1 1 d .
H32 H 0.0516 0.2901 0.3491 0.024 Uiso 1 1 calc R
C33 C 0.1459(3) 0.1881(4) 0.0329(2) 0.0320(9) Uani 1 1 d .
H33A H 0.0675 0.1361 0.0138 0.048 Uiso 1 1 calc R
H33B H 0.2136 0.1561 0.0064 0.048 Uiso 1 1 calc R
H33C H 0.1318 0.2905 0.0247 0.048 Uiso 1 1 calc R
C34 C 0.4152(3) 0.2231(4) 0.11604(18) 0.0209(7) Uani 1 1 d .
C35 C 0.4941(3) 0.1063(4) 0.13488(19) 0.0229(7) Uani 1 1 d .
H35 H 0.4754 0.0409 0.1716 0.027 Uiso 1 1 calc R
C36 C 0.6003(3) 0.0832(4) 0.10100(19) 0.0240(8) Uani 1 1 d .
H36 H 0.6539 0.0030 0.1138 0.029 Uiso 1 1 calc R
C37 C 0.6245(3) 0.1808(4) 0.04823(18) 0.0237(7) Uani 1 1 d .
C38 C 0.5482(3) 0.2964(4) 0.02678(19) 0.0290(8) Uani 1 1 d .
H38 H 0.5676 0.3614 -0.0100 0.035 Uiso 1 1 calc R
C39 C 0.4414(3) 0.3159(4) 0.06040(19) 0.0266(8) Uani 1 1 d .
H39 H 0.3858 0.3934 0.0452 0.032 Uiso 1 1 calc R
N1 N 0.1064(2) 0.5525(3) 0.21951(14) 0.0181(6) Uani 1 1 d .
N2 N 0.3828(3) 0.4804(3) 0.19922(18) 0.0300(7) Uani 1 1 d .
N3 N 0.7405(3) 0.1647(4) 0.01501(17) 0.0315(7) Uani 1 1 d .
O1 O 0.2012(2) 0.8496(2) 0.35575(13) 0.0251(5) Uani 1 1 d .
O2 O 0.4118(3) 0.5832(3) 0.16287(17) 0.0447(8) Uani 1 1 d .
O3 O 0.4420(2) 0.4427(3) 0.25981(16) 0.0385(7) Uani 1 1 d .
O4 O 0.7775(3) 0.2684(3) -0.01648(16) 0.0439(7) Uani 1 1 d .
O5 O 0.7956(2) 0.0494(3) 0.02173(15) 0.0378(7) Uani 1 1 d .
Si1 Si 0.34344(9) 0.88677(10) 0.40100(5) 0.0260(2) Uani 1 1 d .

loop_
_atom_site_aniso_label
_atom_site_aniso_U_11
_atom_site_aniso_U_22
_atom_site_aniso_U_33
_atom_site_aniso_U_23
_atom_site_aniso_U_13
_atom_site_aniso_U_12
C1 0.0215(16) 0.0154(17) 0.0246(17) -0.0044(14) 0.0053(13) -0.0028(14)
C2 0.0204(16) 0.0205(18) 0.0160(15) 0.0004(13) 0.0076(12) 0.0031(14)
C3 0.0202(17) 0.0191(17) 0.0256(17) 0.0005(14) 0.0107(13) 0.0030(15)
C4 0.0185(17) 0.0202(19) 0.0320(18) -0.0013(15) 0.0116(14) -0.0008(14)
C5 0.0205(17) 0.028(2) 0.0300(18) 0.0046(16) 0.0070(13) 0.0080(15)
C6 0.0269(19) 0.0187(18) 0.0336(19) 0.0009(15) 0.0152(15) 0.0042(15)
C7 0.0248(17) 0.0195(19) 0.0211(16) 0.0008(13) 0.0103(13) -0.0002(14)
C8 0.0195(16) 0.0149(16) 0.0242(17) -0.0024(14) 0.0016(13) -0.0041(14)
C9 0.0221(17) 0.0228(18) 0.0289(18) -0.0010(15) 0.0082(14) 0.0013(15)
C10 0.0274(18) 0.034(2) 0.0272(18) 0.0010(16) 0.0113(14) 0.0014(17)
C11 0.033(2) 0.025(2) 0.0267(18) 0.0039(15) 0.0012(15) 0.0001(16)
C12 0.0207(17) 0.0230(19) 0.0325(19) -0.0008(15) 0.0032(14) 0.0047(15)
C13 0.0172(16) 0.026(2) 0.0265(17) -0.0032(15) 0.0050(13) -0.0014(15)
C14 0.066(3) 0.035(3) 0.065(3) -0.002(2) 0.001(2) -0.026(2)
C15 0.030(2) 0.051(3) 0.0309(19) -0.0030(19) 0.0069(15) -0.0056(19)
C16 0.0203(19) 0.060(3) 0.061(3) -0.022(2) 0.0165(18) -0.011(2)
C17 0.0168(16) 0.0174(17) 0.0268(17) -0.0011(14) 0.0089(13) -0.0031(14)
C18 0.0243(17) 0.0172(17) 0.0294(17) -0.0006(14) 0.0130(14) -0.0025(15)
C19 0.0241(17) 0.0206(19) 0.0237(17) 0.0014(14) 0.0093(13) 0.0004(14)
C20 0.0214(17) 0.0228(18) 0.0263(18) -0.0029(15) 0.0095(13) 0.0001(15)
C21 0.0155(15) 0.0168(18) 0.0238(16) -0.0003(13) 0.0086(13) 0.0023(13)
C22 0.0145(15) 0.0174(17) 0.0237(16) 0.0024(14) 0.0064(12) 0.0021(13)
C23 0.0150(16) 0.0186(17) 0.0276(17) 0.0007(14) 0.0097(13) 0.0003(14)
C24 0.0170(16) 0.0212(18) 0.0286(18) -0.0030(14) 0.0100(13) -0.0032(14)
C25 0.0170(16) 0.0205(18) 0.0244(17) 0.0022(14) 0.0101(13) 0.0031(14)
C26 0.0142(15) 0.0222(18) 0.0287(17) -0.0021(15) 0.0096(12) -0.0001(14)
C27 0.0156(16) 0.0117(16) 0.0288(17) -0.0027(14) 0.0094(13) -0.0027(13)
C28 0.0196(16) 0.0153(17) 0.0265(17) 0.0001(14) 0.0071(13) -0.0027(14)
C29 0.0190(17) 0.0143(17) 0.0355(19) -0.0025(14) 0.0091(14) -0.0011(14)
C30 0.0189(17) 0.0164(17) 0.0370(19) -0.0027(15) 0.0141(14) -0.0006(14)
C31 0.0293(18) 0.0184(18) 0.0247(17) -0.0007(14) 0.0141(14) -0.0022(15)
C32 0.0145(15) 0.0144(16) 0.0316(18) 0.0004(14) 0.0071(13) -0.0013(13)
C33 0.0260(19) 0.037(2) 0.034(2) -0.0067(17) 0.0103(15) -0.0057(17)
C34 0.0149(16) 0.0254(19) 0.0241(17) 0.0000(14) 0.0082(13) 0.0001(14)
C35 0.0201(17) 0.0207(18) 0.0294(18) 0.0008(15) 0.0089(14) -0.0004(15)
C36 0.0190(16) 0.025(2) 0.0291(18) -0.0058(15) 0.0069(13) 0.0048(15)
C37 0.0169(16) 0.0287(19) 0.0285(18) -0.0081(15) 0.0123(13) 0.0000(15)
C38 0.0278(18) 0.031(2) 0.0309(18) 0.0050(17) 0.0137(14) 0.0030(17)
C39 0.0245(18) 0.0247(19) 0.0335(19) 0.0049(16) 0.0134(15) 0.0075(16)
N1 0.0157(13) 0.0135(14) 0.0266(14) -0.0028(11) 0.0078(11) 0.0000(11)
N2 0.0203(15) 0.0299(18) 0.0434(19) -0.0126(16) 0.0158(14) -0.0033(14)
N3 0.0223(16) 0.040(2) 0.0359(18) -0.0128(15) 0.0148(13) -0.0049(15)
O1 0.0234(12) 0.0191(13) 0.0335(13) -0.0013(10) 0.0069(10) -0.0028(10)
O2 0.0391(16) 0.0318(16) 0.073(2) -0.0066(15) 0.0379(14) -0.0115(13)
O3 0.0181(13) 0.0478(18) 0.0493(17) -0.0193(14) 0.0046(12) 0.0045(12)
O4 0.0385(16) 0.0477(18) 0.0543(17) 0.0000(14) 0.0325(13) -0.0033(14)
O5 0.0267(13) 0.0378(17) 0.0529(17) -0.0162(13) 0.0186(11) 0.0035(13)
Si1 0.0229(5) 0.0299(6) 0.0272(5) -0.0038(4) 0.0100(4) -0.0070(4)

loop_
_atom_type_symbol
_atom_type_description
_atom_type_scat_dispersion_real
_atom_type_scat_dispersion_imag
_atom_type_scat_source
C C 0.0033 0.0016 'International Tables Vol C Tables 4.2.6.8 and 6.1.1.4'
H H 0.0000 0.0000 'International Tables Vol C Tables 4.2.6.8 and 6.1.1.4'
N N 0.0061 0.0033 'International Tables Vol C Tables 4.2.6.8 and 6.1.1.4'
O O 0.0106 0.0060 'International Tables Vol C Tables 4.2.6.8 and 6.1.1.4'
Si Si 0.0817 0.0704 'International Tables Vol C Tables 4.2.6.8 and 6.1.1.4'

loop_
_geom_angle_atom_site_label_1
_geom_angle_atom_site_label_2
_geom_angle_atom_site_label_3
_geom_angle
O1 C1 C2 107.3(2)
O1 C1 C8 108.3(2)
C2 C1 C8 111.9(3)
O1 C1 C17 105.5(2)
C2 C1 C17 109.7(3)
C8 C1 C17 113.8(3)
C3 C2 C7 118.2(3)
C3 C2 C1 120.6(3)
C7 C2 C1 121.1(3)
C4 C3 C2 121.4(3)
C3 C4 C5 119.6(3)
C6 C5 C4 119.8(3)
C5 C6 C7 120.5(3)
C6 C7 C2 120.5(3)
C9 C8 C13 117.4(3)
C9 C8 C1 120.1(3)
C13 C8 C1 122.2(3)
C10 C9 C8 121.6(3)
C9 C10 C11 120.5(3)
C10 C11 C12 118.8(3)
C13 C12 C11 120.6(3)
C12 C13 C8 121.1(3)
N1 C17 C18 104.8(2)
N1 C17 C1 114.1(2)
C18 C17 C1 111.6(3)
C19 C18 C17 104.8(3)
C18 C19 C20 103.4(3)
N1 C20 C19 106.2(3)
N1 C21 C22 110.0(2)
N1 C21 C26 114.5(3)
C22 C21 C26 109.2(2)
C23 C22 C27 120.2(3)
C23 C22 C21 124.6(3)
C27 C22 C21 115.2(3)
C22 C23 C24 124.7(3)
C23 C24 C33 110.5(3)
C23 C24 C25 109.3(3)
C33 C24 C25 115.5(3)
C34 C25 C26 114.3(3)
C34 C25 C24 111.9(3)
C26 C25 C24 109.2(3)
N2 C26 C25 108.6(3)
N2 C26 C21 108.0(2)
C25 C26 C21 111.8(3)
C32 C27 C28 119.3(3)
C32 C27 C22 121.4(3)
C28 C27 C22 119.3(3)
C29 C28 C27 119.8(3)
C30 C29 C28 120.4(3)
C29 C30 C31 120.0(3)
C30 C31 C32 119.9(3)
C27 C32 C31 120.5(3)
C35 C34 C39 118.7(3)
C35 C34 C25 118.4(3)
C39 C34 C25 122.9(3)
C34 C35 C36 121.4(3)
C37 C36 C35 117.6(3)
C38 C37 C36 123.2(3)
C38 C37 N3 117.8(3)
C36 C37 N3 119.0(3)
C37 C38 C39 118.1(3)
C38 C39 C34 120.9(3)
C21 N1 C20 116.2(2)
C21 N1 C17 119.6(2)
C20 N1 C17 110.6(3)
O3 N2 O2 124.4(3)
O3 N2 C26 118.6(3)
O2 N2 C26 117.0(3)
O4 N3 O5 123.9(3)
O4 N3 C37 117.9(3)
O5 N3 C37 118.2(3)
C1 O1 Si1 138.5(2)
O1 Si1 C14 103.24(18)
O1 Si1 C15 110.64(15)
C14 Si1 C15 109.2(2)
O1 Si1 C16 114.12(16)
C14 Si1 C16 108.9(2)
C15 Si1 C16 110.4(2)

loop_
_geom_bond_atom_site_label_1
_geom_bond_atom_site_label_2
_geom_bond_distance
C1 O1 1.439(4)
C1 C2 1.519(4)
C1 C8 1.537(5)
C1 C17 1.578(4)
C2 C3 1.395(5)
C2 C7 1.400(5)
C3 C4 1.387(4)
C4 C5 1.393(5)
C5 C6 1.381(5)
C6 C7 1.391(5)
C8 C9 1.395(4)
C8 C13 1.396(5)
C9 C10 1.380(5)
C10 C11 1.385(5)
C11 C12 1.389(5)
C12 C13 1.388(5)
C14 Si1 1.847(5)
C15 Si1 1.848(3)
C16 Si1 1.856(4)
C17 N1 1.470(4)
C17 C18 1.532(5)
C18 C19 1.525(5)
C19 C20 1.532(5)
C20 N1 1.466(4)
C21 N1 1.461(4)
C21 C22 1.524(4)
C21 C26 1.560(4)
C22 C23 1.333(5)
C22 C27 1.505(4)
C23 C24 1.508(4)
C24 C33 1.521(5)
C24 C25 1.545(5)
C25 C34 1.516(4)
C25 C26 1.540(4)
C26 N2 1.504(4)
C27 C32 1.380(4)
C27 C28 1.399(4)
C28 C29 1.389(4)
C29 C30 1.378(5)
C30 C31 1.384(5)
C31 C32 1.391(4)
C34 C35 1.389(5)
C34 C39 1.394(5)
C35 C36 1.395(4)
C36 C37 1.378(5)
C37 C38 1.373(5)
C37 N3 1.474(4)
C38 C39 1.393(4)
N2 O3 1.220(4)
N2 O2 1.236(4)
N3 O4 1.226(4)
N3 O5 1.228(4)
O1 Si1 1.635(2)

loop_
_geom_torsion_atom_site_label_1
_geom_torsion_atom_site_label_2
_geom_torsion_atom_site_label_3
_geom_torsion_atom_site_label_4
_geom_torsion
O1 C1 C2 C3 -170.3(3)
C8 C1 C2 C3 -51.7(4)
C17 C1 C2 C3 75.5(3)
O1 C1 C2 C7 12.9(4)
C8 C1 C2 C7 131.5(3)
C17 C1 C2 C7 -101.2(3)
C7 C2 C3 C4 0.7(5)
C1 C2 C3 C4 -176.2(3)
C2 C3 C4 C5 0.2(5)
C3 C4 C5 C6 -0.1(5)
C4 C5 C6 C7 -1.0(5)
C5 C6 C7 C2 1.9(5)
C3 C2 C7 C6 -1.7(5)
C1 C2 C7 C6 175.1(3)
O1 C1 C8 C9 90.0(3)
C2 C1 C8 C9 -28.0(4)
C17 C1 C8 C9 -153.1(3)
O1 C1 C8 C13 -84.3(4)
C2 C1 C8 C13 157.7(3)
C17 C1 C8 C13 32.7(4)
C13 C8 C9 C10 -0.8(5)
C1 C8 C9 C10 -175.3(3)
C8 C9 C10 C11 0.6(5)
C9 C10 C11 C12 -0.1(5)
C10 C11 C12 C13 -0.3(5)
C11 C12 C13 C8 0.1(5)
C9 C8 C13 C12 0.4(5)
C1 C8 C13 C12 174.8(3)
O1 C1 C17 N1 -176.1(2)
C2 C1 C17 N1 -60.8(3)
C8 C1 C17 N1 65.4(3)
O1 C1 C17 C18 -57.5(3)
C2 C1 C17 C18 57.7(3)
C8 C1 C17 C18 -176.1(3)
N1 C17 C18 C19 27.6(3)
C1 C17 C18 C19 -96.4(3)
C17 C18 C19 C20 -32.1(3)
C18 C19 C20 N1 24.9(3)
N1 C21 C22 C23 136.5(3)
C26 C21 C22 C23 10.1(4)
N1 C21 C22 C27 -44.3(4)
C26 C21 C22 C27 -170.8(3)
C27 C22 C23 C24 -177.6(3)
C21 C22 C23 C24 1.4(5)
C22 C23 C24 C33 -108.9(4)
C22 C23 C24 C25 19.2(4)
C23 C24 C25 C34 -178.0(3)
C33 C24 C25 C34 -52.7(4)
C23 C24 C25 C26 -50.4(3)
C33 C24 C25 C26 74.9(3)
C34 C25 C26 N2 -49.7(4)
C24 C25 C26 N2 -175.9(2)
C34 C25 C26 C21 -168.7(3)
C24 C25 C26 C21 65.1(3)
N1 C21 C26 N2 74.1(3)
C22 C21 C26 N2 -162.0(3)
N1 C21 C26 C25 -166.5(3)
C22 C21 C26 C25 -42.6(3)
C23 C22 C27 C32 115.8(4)
C21 C22 C27 C32 -63.4(4)
C23 C22 C27 C28 -63.6(4)
C21 C22 C27 C28 117.3(3)
C32 C27 C28 C29 0.4(5)
C22 C27 C28 C29 179.7(3)
C27 C28 C29 C30 -0.8(5)
C28 C29 C30 C31 0.6(5)
C29 C30 C31 C32 0.2(5)
C28 C27 C32 C31 0.4(5)
C22 C27 C32 C31 -179.0(3)
C30 C31 C32 C27 -0.7(5)
C26 C25 C34 C35 148.6(3)
C24 C25 C34 C35 -86.6(4)
C26 C25 C34 C39 -32.7(4)
C24 C25 C34 C39 92.1(4)
C39 C34 C35 C36 2.0(5)
C25 C34 C35 C36 -179.3(3)
C34 C35 C36 C37 0.3(5)
C35 C36 C37 C38 -1.4(5)
C35 C36 C37 N3 176.0(3)
C36 C37 C38 C39 0.3(5)
N3 C37 C38 C39 -177.2(3)
C37 C38 C39 C34 2.0(5)
C35 C34 C39 C38 -3.1(5)
C25 C34 C39 C38 178.2(3)
C22 C21 N1 C20 -62.7(3)
C26 C21 N1 C20 60.8(3)
C22 C21 N1 C17 160.3(2)
C26 C21 N1 C17 -76.2(3)
C19 C20 N1 C21 -148.8(2)
C19 C20 N1 C17 -8.1(3)
C18 C17 N1 C21 127.1(3)
C1 C17 N1 C21 -110.6(3)
C18 C17 N1 C20 -12.1(3)
C1 C17 N1 C20 110.2(3)
C25 C26 N2 O3 -59.2(3)
C21 C26 N2 O3 62.2(4)
C25 C26 N2 O2 121.5(3)
C21 C26 N2 O2 -117.0(3)
C38 C37 N3 O4 15.6(5)
C36 C37 N3 O4 -162.0(3)
C38 C37 N3 O5 -165.8(3)
C36 C37 N3 O5 16.6(4)
C2 C1 O1 Si1 165.6(2)
C8 C1 O1 Si1 44.6(4)
C17 C1 O1 Si1 -77.5(3)
C1 O1 Si1 C14 163.6(3)
C1 O1 Si1 C15 -79.6(3)
C1 O1 Si1 C16 45.6(4)
